data_2311322
loop_
_publ_author_name
'\,Celik, \'Ismail'
'Akkurt, Mehmet'
'Ak\,sit, H\"useyin'
'Erenler, Ramazan'
'Garc\'ia-Granda, Santiago'

_publ_section_title
;
 Crystal structure and computational study of
 3,4-dihy-droxy-3-hy-droxy-methyl-9-methyl-6-methyl-idene-3a,4,5,6,6a,9,9a,9b-octa-hydro-azuleno[4,5-b]furan-2,8(3H,7H)-dione.
;
_journal_coeditor_code RZ5172
_journal_issue 'Pt 12'
_journal_name_full 'Acta crystallographica. Section E, Crystallographic communications'
_journal_page_first 1425
_journal_page_last 1428
_journal_paper_doi 10.1107/S2056989015019623
_journal_volume 71
_journal_year 2015
_chemical_formula_iupac 'C15 H20 O6'
_chemical_formula_moiety 'C15 H20 O6'
_chemical_formula_sum 'C15 H20 O6'
_chemical_formula_weight 296.31
_chemical_name_systematic
3,4-Dihydroxy-3-hydroxymethyl-9-methyl-6-methylidene-3a,4,5,6,6a,9,9a,9b-octahydroazuleno[4,5-<i>b</i>]furan-2,8(3<i>H</i>,7<i>H</i>)-dione
_space_group_IT_number 19
_space_group_name_Hall 'P 2ac 2ab'
_space_group_name_H-M_alt 'P 21 21 21'
_symmetry_cell_setting orthorhombic
_symmetry_space_group_name_Hall 'P 2ac 2ab'
_symmetry_space_group_name_H-M 'P 21 21 21'
_atom_sites_solution_hydrogens mixed
_cell_angle_alpha 90
_cell_angle_beta 90
_cell_angle_gamma 90
_cell_formula_units_Z 4
_cell_length_a 8.19800(10)
_cell_length_b 10.0290(2)
_cell_length_c 16.7720(3)
_cell_measurement_reflns_used 7099
_cell_measurement_temperature 293
_cell_measurement_theta_max 70.4870
_cell_measurement_theta_min 4.3990
_cell_volume 1378.96(4)
_computing_cell_refinement
;
CrysAlis PRO (Agilent, 2013)
;
_computing_data_collection
;
CrysAlis PRO (Agilent, 2013)
;
_computing_data_reduction
;
CrysAlis PRO (Agilent, 2013)
;
_computing_molecular_graphics
;
ORTEP-3 for Windows (Farrugia, 2012)
;
_computing_publication_material
;
PLATON (Spek, 2009)
;
_computing_structure_refinement
;
SHELXL97 (Sheldrick, 2008)
;
_computing_structure_solution
;
SHELXS97 (Sheldrick,2008)
;
_diffrn_ambient_temperature 293
_diffrn_detector_area_resol_mean 10.2673
_diffrn_measured_fraction_theta_full 0.999
_diffrn_measured_fraction_theta_max 0.994
_diffrn_measurement_device_type 'Agilent Xcalibur Ruby Gemini'
_diffrn_measurement_method '\w scans'
_diffrn_radiation_monochromator graphite
_diffrn_radiation_source 'Enhance (Cu) X-ray Source'
_diffrn_radiation_type CuK\a
_diffrn_radiation_wavelength 1.54184
_diffrn_reflns_av_R_equivalents 0.0402
_diffrn_reflns_av_sigmaI/netI 0.0248
_diffrn_reflns_limit_h_max 7
_diffrn_reflns_limit_h_min -10
_diffrn_reflns_limit_k_max 12
_diffrn_reflns_limit_k_min -12
_diffrn_reflns_limit_l_max 20
_diffrn_reflns_limit_l_min -20
_diffrn_reflns_number 12778
_diffrn_reflns_reduction_process
;
;
_diffrn_reflns_theta_full 67.68
_diffrn_reflns_theta_max 70.88
_diffrn_reflns_theta_min 5.14
_exptl_absorpt_coefficient_mu 0.924
_exptl_absorpt_correction_T_max 1.00000
_exptl_absorpt_correction_T_min 0.77274
_exptl_absorpt_correction_type multi-scan
_exptl_absorpt_process_details
;
(CrysAlis PRO; Agilent, 2013)
;
_exptl_crystal_colour colourless
_exptl_crystal_density_diffrn 1.427
_exptl_crystal_density_method 'Not Measured'
_exptl_crystal_description prism
_exptl_crystal_F_000 632
_exptl_crystal_size_max 0.6466
_exptl_crystal_size_mid 0.4659
_exptl_crystal_size_min 0.3016
_refine_diff_density_max 0.272
_refine_diff_density_min -0.170
_refine_ls_abs_structure_details
;
Flack (1983), 1073 Friedel pairs
;
_refine_ls_abs_structure_Flack -0.09(9)
_refine_ls_extinction_coef 0.0184(14)
_refine_ls_extinction_expression FC^*^=KFC[1+0.001XFC^2^\L^3^/SIN(2\Q)]^-1/4^
_refine_ls_extinction_method
;
SHELXL97 (Sheldrick, 2008)
;
_refine_ls_goodness_of_fit_ref 1.053
_refine_ls_matrix_type full
_refine_ls_number_parameters 200
_refine_ls_number_reflns 2623
_refine_ls_number_restraints 0
_refine_ls_restrained_S_all 1.053
_refine_ls_R_factor_all 0.0375
_refine_ls_R_factor_gt 0.0350
_refine_ls_shift/su_max 0.000
_refine_ls_shift/su_mean 0.000
_refine_ls_structure_factor_coef Fsqd
_refine_ls_weighting_details 'w=1/[\s^2^(Fo^2^)+(0.0594P)^2^+0.2045P] where P=(Fo^2^+2Fc^2^)/3'
_refine_ls_weighting_scheme calc
_refine_ls_wR_factor_gt 0.0929
_refine_ls_wR_factor_ref 0.0961
_reflns_number_gt 2502
_reflns_number_total 2623
_reflns_threshold_expression 'I > 2\s(I)'
_cod_data_source_file rz5172sup1.cif
_cod_data_source_block I
_cod_database_code 2311322

loop_
_symmetry_equiv_pos_site_id
_symmetry_equiv_pos_as_xyz
1 x,y,z
2 1/2-x,-y,1/2+z
3 1/2+x,1/2-y,-z
4 -x,1/2+y,1/2-z

loop_
_atom_site_aniso_label
_atom_site_aniso_U_11
_atom_site_aniso_U_22
_atom_site_aniso_U_33
_atom_site_aniso_U_12
_atom_site_aniso_U_13
_atom_site_aniso_U_23
O1 0.0354(9) 0.0441(9) 0.0295(8) -0.0134(7) -0.0076(7) 0.0066(8)
O2 0.0504(11) 0.0463(10) 0.0285(9) -0.0056(9) -0.0076(8) 0.0089(8)
O3 0.0399(10) 0.0489(11) 0.0403(10) -0.0025(9) 0.0115(8) 0.0163(9)
O4 0.0839(17) 0.0463(12) 0.0448(11) 0.0247(12) -0.0133(11) -0.0176(9)
O5 0.0447(10) 0.0302(8) 0.0407(9) 0.0053(8) -0.0094(8) 0.0039(8)
O6 0.0391(11) 0.0711(15) 0.0477(11) -0.0126(10) -0.0136(9) 0.0099(10)
C1 0.0314(12) 0.0314(12) 0.0266(10) -0.0001(10) 0.0055(9) 0.0032(10)
C2 0.0306(12) 0.0426(13) 0.0380(13) -0.0097(11) 0.0022(10) 0.0041(11)
C3 0.0280(12) 0.0377(12) 0.0316(12) -0.0081(10) -0.0029(9) 0.0002(10)
C4 0.0336(12) 0.0265(11) 0.0280(11) -0.0041(9) -0.0003(10) -0.0019(9)
C5 0.0263(10) 0.0268(10) 0.0245(10) -0.0014(8) 0.0010(9) -0.0005(8)
C6 0.0271(11) 0.0273(11) 0.0254(11) -0.0027(9) -0.0011(8) 0.0001(8)
C7 0.0294(11) 0.0239(10) 0.0232(10) 0.0018(9) 0.0020(9) -0.0017(8)
C8 0.0341(12) 0.0255(11) 0.0256(10) 0.0043(9) -0.0024(9) -0.0004(9)
C9 0.0339(13) 0.0363(12) 0.0290(11) -0.0009(10) -0.0050(10) -0.0016(10)
C10 0.0322(11) 0.0280(11) 0.0239(10) -0.0019(9) 0.0002(9) -0.0003(8)
C11 0.0285(11) 0.0360(12) 0.0257(11) 0.0012(10) -0.0001(10) -0.0007(9)
C12 0.0390(13) 0.0385(13) 0.0266(11) -0.0052(11) -0.0022(10) -0.0040(10)
C13 0.0364(14) 0.0650(19) 0.0413(14) 0.0038(13) -0.0002(12) 0.0033(14)
C14 0.0478(15) 0.0404(14) 0.0269(11) 0.0048(12) -0.0004(11) -0.0054(10)
C15 0.0414(14) 0.0425(14) 0.0328(12) -0.0135(12) -0.0028(11) 0.0052(11)

loop_
_atom_site_type_symbol
_atom_site_label
_atom_site_fract_x
_atom_site_fract_y
_atom_site_fract_z
_atom_site_U_iso_or_equiv
_atom_site_thermal_displace_type
_atom_site_calc_flag
_atom_site_refinement_flags
_atom_site_occupancy
O O1 0.2767(2) 0.42340(18) 0.94867(10) 0.0363(5) Uani d . 1.000
O O2 0.5458(2) 0.3191(2) 1.23883(10) 0.0417(6) Uani d . 1.000
O O3 0.6704(3) 0.7021(2) 0.83279(12) 0.0430(6) Uani d . 1.000
O O4 0.4798(3) 0.3608(2) 0.79632(13) 0.0583(8) Uani d . 1.000
O O5 0.2968(2) 0.68723(17) 0.81640(11) 0.0385(5) Uani d . 1.000
O O6 0.0874(2) 0.4674(2) 0.85721(12) 0.0526(7) Uani d . 1.000
C C1 0.6584(3) 0.5976(2) 0.89063(13) 0.0298(7) Uani d . 1.000
C C2 0.7676(3) 0.6329(3) 0.96189(15) 0.0371(7) Uani d . 1.000
C C3 0.7539(3) 0.5438(2) 1.03466(14) 0.0324(7) Uani d . 1.000
C C4 0.6038(3) 0.5670(2) 1.08525(13) 0.0294(7) Uani d . 1.000
C C5 0.4523(3) 0.4859(2) 1.05600(13) 0.0259(6) Uani d . 1.000
C C6 0.4448(3) 0.4643(2) 0.96656(13) 0.0266(6) Uani d . 1.000
C C7 0.4782(3) 0.5846(2) 0.91215(13) 0.0255(6) Uani d . 1.000
C C8 0.3588(3) 0.5632(2) 0.84275(13) 0.0284(6) Uani d . 1.000
C C9 0.2237(3) 0.4813(2) 0.88134(14) 0.0331(7) Uani d . 1.000
C C10 0.4595(3) 0.3538(2) 1.10233(13) 0.0280(6) Uani d . 1.000
C C11 0.5437(3) 0.3898(2) 1.17991(13) 0.0301(7) Uani d . 1.000
C C12 0.6183(3) 0.5262(3) 1.17351(14) 0.0347(7) Uani d . 1.000
C C13 0.8685(3) 0.4549(3) 1.05183(18) 0.0476(9) Uani d . 1.000
C C14 0.4213(4) 0.4848(3) 0.77071(15) 0.0384(8) Uani d . 1.000
C C15 0.3005(3) 0.2790(3) 1.11343(15) 0.0389(8) Uani d . 1.000
H H1 0.69630 0.51390 0.86680 0.0360 Uiso c RU 1.000
H H2A 0.88010 0.63170 0.94400 0.0450 Uiso c RU 1.000
H H2B 0.74270 0.72350 0.97810 0.0450 Uiso c RU 1.000
H H3O 0.755(6) 0.703(4) 0.812(2) 0.0650 Uiso d U 1.000
H H4 0.57660 0.66200 1.08300 0.0350 Uiso c RU 1.000
H H4O 0.480(6) 0.298(5) 0.754(3) 0.0880 Uiso d U 1.000
H H5 0.35370 0.53380 1.07230 0.0310 Uiso c RU 1.000
H H5O 0.200(5) 0.668(4) 0.794(2) 0.0580 Uiso d U 1.000
H H6 0.51910 0.39170 0.95210 0.0320 Uiso c RU 1.000
H H7 0.44530 0.66550 0.94070 0.0310 Uiso c RU 1.000
H H10 0.53330 0.29460 1.07310 0.0340 Uiso c RU 1.000
H H12A 0.73190 0.52400 1.18980 0.0420 Uiso c RU 1.000
H H12B 0.56050 0.58900 1.20720 0.0420 Uiso c RU 1.000
H H13A 0.85900 0.40230 1.09730 0.0570 Uiso c RU 1.000
H H13B 0.95820 0.44510 1.01840 0.0570 Uiso c RU 1.000
H H14A 0.33360 0.47210 0.73260 0.0460 Uiso c RU 1.000
H H14B 0.50810 0.53410 0.74470 0.0460 Uiso c RU 1.000
H H15A 0.25390 0.25940 1.06220 0.0580 Uiso c RU 1.000
H H15B 0.32090 0.19720 1.14150 0.0580 Uiso c RU 1.000
H H15C 0.22600 0.33280 1.14360 0.0580 Uiso c RU 1.000

loop_
_atom_type_symbol
_atom_type_description
_atom_type_scat_dispersion_real
_atom_type_scat_dispersion_imag
_atom_type_scat_source
C C 0.0181 0.0091 ' International Tables Vol C Tables 4.2.6.8 and 6.1.1.4'
H H 0.0000 0.0000 ' International Tables Vol C Tables 4.2.6.8 and 6.1.1.4'
O O 0.0492 0.0322 ' International Tables Vol C Tables 4.2.6.8 and 6.1.1.4'

loop_
_geom_angle_atom_site_label_1
_geom_angle_atom_site_label_2
_geom_angle_atom_site_label_3
_geom_angle
_geom_angle_publ_flag
C6 O1 C9 110.78(17) no
C1 O3 H3O 112(3) no
C14 O4 H4O 111(3) no
C8 O5 H5O 105(3) no
O3 C1 C7 106.82(19) no
O3 C1 C2 108.59(19) no
C2 C1 C7 113.59(19) no
C1 C2 C3 116.6(2) no
C2 C3 C4 114.90(19) no
C4 C3 C13 123.9(2) no
C2 C3 C13 121.2(2) no
C5 C4 C12 102.98(18) no
C3 C4 C5 112.96(18) no
C3 C4 C12 115.8(2) no
C4 C5 C6 114.63(19) no
C4 C5 C10 105.03(18) no
C6 C5 C10 112.24(17) no
O1 C6 C5 106.26(18) no
O1 C6 C7 105.37(18) no
C5 C6 C7 117.89(17) no
C1 C7 C8 116.72(19) no
C1 C7 C6 112.32(18) no
C6 C7 C8 103.10(17) no
O5 C8 C7 110.05(17) no
O5 C8 C9 110.22(19) no
C9 C8 C14 107.58(19) no
C7 C8 C14 117.2(2) no
O5 C8 C14 109.00(19) no
C7 C8 C9 102.52(18) no
O1 C9 O6 122.5(2) no
O1 C9 C8 110.8(2) no
O6 C9 C8 126.7(2) no
C5 C10 C11 104.24(17) no
C5 C10 C15 117.1(2) no
C11 C10 C15 113.83(19) no
O2 C11 C12 125.7(2) no
O2 C11 C10 124.4(2) no
C10 C11 C12 109.92(18) no
C4 C12 C11 106.21(19) no
O4 C14 C8 109.2(2) no
O3 C1 H1 109.00 no
C2 C1 H1 109.00 no
C7 C1 H1 109.00 no
C1 C2 H2A 108.00 no
C1 C2 H2B 108.00 no
C3 C2 H2A 108.00 no
C3 C2 H2B 108.00 no
H2A C2 H2B 107.00 no
C3 C4 H4 108.00 no
C5 C4 H4 108.00 no
C12 C4 H4 108.00 no
C4 C5 H5 108.00 no
C6 C5 H5 108.00 no
C10 C5 H5 108.00 no
O1 C6 H6 109.00 no
C5 C6 H6 109.00 no
C7 C6 H6 109.00 no
C1 C7 H7 108.00 no
C6 C7 H7 108.00 no
C8 C7 H7 108.00 no
C5 C10 H10 107.00 no
C11 C10 H10 107.00 no
C15 C10 H10 107.00 no
C4 C12 H12A 111.00 no
C4 C12 H12B 110.00 no
C11 C12 H12A 110.00 no
C11 C12 H12B 111.00 no
H12A C12 H12B 109.00 no
C3 C13 H13A 120.00 no
C3 C13 H13B 120.00 no
H13A C13 H13B 120.00 no
O4 C14 H14A 110.00 no
O4 C14 H14B 110.00 no
C8 C14 H14A 110.00 no
C8 C14 H14B 110.00 no
H14A C14 H14B 108.00 no
C10 C15 H15A 109.00 no
C10 C15 H15B 109.00 no
C10 C15 H15C 110.00 no
H15A C15 H15B 109.00 no
H15A C15 H15C 109.00 no
H15B C15 H15C 109.00 no

loop_
_geom_bond_atom_site_label_1
_geom_bond_atom_site_label_2
_geom_bond_distance
_geom_bond_publ_flag
O1 C6 1.469(3) no
O1 C9 1.342(3) no
O2 C11 1.216(3) no
O3 C1 1.432(3) no
O4 C14 1.400(4) no
O5 C8 1.415(3) no
O6 C9 1.197(3) no
O3 H3O 0.78(5) no
O4 H4O 0.95(5) no
O5 H5O 0.90(4) no
C1 C2 1.535(3) no
C1 C7 1.526(3) no
C2 C3 1.517(4) no
C3 C4 1.513(3) no
C3 C13 1.327(4) no
C4 C5 1.564(3) no
C4 C12 1.540(3) no
C5 C6 1.517(3) no
C5 C10 1.537(3) no
C6 C7 1.537(3) no
C7 C8 1.536(3) no
C8 C14 1.530(3) no
C8 C9 1.523(3) no
C10 C11 1.517(3) no
C10 C15 1.515(4) no
C11 C12 1.502(4) no
C1 H1 0.9800 no
C2 H2A 0.9700 no
C2 H2B 0.9700 no
C4 H4 0.9800 no
C5 H5 0.9800 no
C6 H6 0.9800 no
C7 H7 0.9800 no
C10 H10 0.9800 no
C12 H12A 0.9700 no
C12 H12B 0.9700 no
C13 H13A 0.9300 no
C13 H13B 0.9300 no
C14 H14A 0.9700 no
C14 H14B 0.9700 no
C15 H15A 0.9600 no
C15 H15B 0.9600 no
C15 H15C 0.9600 no

loop_
_geom_hbond_atom_site_label_D
_geom_hbond_atom_site_label_H
_geom_hbond_atom_site_label_A
_geom_hbond_site_symmetry_A
_geom_hbond_distance_DH
_geom_hbond_distance_HA
_geom_hbond_distance_DA
_geom_hbond_angle_DHA
_geom_hbond_publ_flag
O3 H3O O2 2_664 0.78(5) 2.06(4) 2.818(3) 168(4) yes
O4 H4O O3 4_646 0.95(5) 2.14(5) 2.956(3) 144(4) yes
O4 H4O O5 4_646 0.95(5) 2.45(5) 3.156(3) 132(4) yes
O5 H5O O6 . 0.90(4) 2.45(4) 2.877(3) 109(3) yes
O5 H5O O2 2_564 0.90(4) 2.22(4) 3.096(2) 164(4) yes

loop_
_geom_torsion_atom_site_label_1
_geom_torsion_atom_site_label_2
_geom_torsion_atom_site_label_3
_geom_torsion_atom_site_label_4
_geom_torsion
_geom_torsion_publ_flag
C6 O1 C9 O6 -176.4(2) no
C6 O1 C9 C8 3.7(2) no
C9 O1 C6 C5 139.66(18) no
C9 O1 C6 C7 13.8(2) no
O3 C1 C2 C3 171.8(2) no
O3 C1 C7 C8 54.4(2) no
C7 C1 C2 C3 53.2(3) no
O3 C1 C7 C6 173.17(17) no
C2 C1 C7 C6 -67.1(2) no
C2 C1 C7 C8 174.11(19) no
C1 C2 C3 C13 104.8(3) no
C1 C2 C3 C4 -76.4(3) no
C2 C3 C4 C5 86.5(2) no
C2 C3 C4 C12 -155.1(2) no
C13 C3 C4 C5 -94.8(3) no
C13 C3 C4 C12 23.7(3) no
C12 C4 C5 C10 -34.5(2) no
C12 C4 C5 C6 -158.11(19) no
C5 C4 C12 C11 26.5(2) no
C3 C4 C5 C10 91.2(2) no
C3 C4 C5 C6 -32.5(2) no
C3 C4 C12 C11 -97.3(2) no
C10 C5 C6 C7 -165.7(2) no
C4 C5 C10 C15 155.79(19) no
C6 C5 C10 C11 154.2(2) no
C4 C5 C10 C11 29.1(2) no
C4 C5 C6 C7 -46.0(3) no
C10 C5 C6 O1 76.5(2) no
C6 C5 C10 C15 -79.1(3) no
C4 C5 C6 O1 -163.79(17) no
O1 C6 C7 C1 -151.38(17) no
C5 C6 C7 C8 -143.2(2) no
O1 C6 C7 C8 -24.9(2) no
C5 C6 C7 C1 90.3(2) no
C1 C7 C8 C14 32.2(3) no
C6 C7 C8 O5 143.33(18) no
C6 C7 C8 C9 26.1(2) no
C6 C7 C8 C14 -91.4(2) no
C1 C7 C8 C9 149.70(18) no
C1 C7 C8 O5 -93.1(2) no
O5 C8 C9 O6 43.5(3) no
O5 C8 C9 O1 -136.56(19) no
C14 C8 C9 O1 104.7(2) no
C14 C8 C9 O6 -75.2(3) no
O5 C8 C14 O4 -178.8(2) no
C7 C8 C14 O4 55.4(3) no
C9 C8 C14 O4 -59.3(3) no
C7 C8 C9 O1 -19.4(2) no
C7 C8 C9 O6 160.6(2) no
C5 C10 C11 O2 165.6(2) no
C5 C10 C11 C12 -12.6(3) no
C15 C10 C11 O2 36.8(3) no
C15 C10 C11 C12 -141.4(2) no
O2 C11 C12 C4 172.8(2) no
C10 C11 C12 C4 -9.1(3) no
